data_4129048
loop_
_publ_author_name
'Todd, Paul K.'
'Neilson, James R.'

_publ_section_title
;
 Selective Formation of Yttrium Manganese Oxides through Kinetically
 Competent Assisted Metathesis Reactions.
;
_journal_issue 3
_journal_name_full 'Journal of the American Chemical Society'
_journal_page_first 1191
_journal_page_last 1195
_journal_paper_doi 10.1021/jacs.8b10123
_journal_volume 141
_journal_year 2019
_chemical_formula_sum 'Mn2 O7 Y2'
_chemical_formula_weight 399.68
_chemical_name_common 'yttrium manganese oxide'
_chemical_name_systematic 'diyttrium dimanganese(IV) heptoxide'
_space_group_IT_number 227
_space_group_name_Hall '-F 4vw 2vw 3'
_space_group_name_H-M_alt 'F d -3 m :2'
_symmetry_cell_setting cubic
_symmetry_space_group_name_Hall '-F 4vw 2vw 3'
_symmetry_space_group_name_H-M 'F d -3 m :2'
_cell_angle_alpha 90
_cell_angle_beta 90
_cell_angle_gamma 90
_cell_formula_units_Z 8
_cell_length_a 9.9099(17)
_cell_length_b 9.9099(17)
_cell_length_c 9.9099(17)
_cell_measurement_temperature 298
_cell_measurement_theta_max 140
_cell_measurement_theta_min 1
_cell_volume 973.2(3)
_computing_structure_refinement TOPAS
_diffrn_ambient_temperature 298
_diffrn_measurement_device_type 'HB2A, HFIR, ORNL'
_diffrn_radiation_type neutron
_diffrn_radiation_wavelength 1.54
_diffrn_radiation_wavelength_details 'HB2A, HFIR, ORNL'
_exptl_crystal_density_diffrn 5.454
_refine_ls_matrix_type full
_refine_ls_number_parameters 40
_cod_data_source_file ja8b10123_si_002.cif
_cod_data_source_block Y2Mn2O7_300K_publ
_cod_depositor_comments
;
The following automatic conversions were performed:

data item '_symmetry_cell_setting' value 'Cubic' was changed to
'cubic' in accordance with the
/home/data/users/saulius/crontab/automatic-downloads/current/ACS/lib/dictionaries/cif_core.dic
dictionary named 'cif_core.dic' version 2.4.2 last updated on
2011-04-26.

Automatic conversion script
Id: cif_fix_values 6909 2019-04-08 15:41:33Z antanas 
;
_cod_original_cell_volume 973.2(5)
_cod_original_sg_symbol_Hall '-F 4vw 2vw'
_cod_original_sg_symbol_H-M 'F d -3 m'
_cod_database_code 4129048

loop_
_symmetry_equiv_pos_as_xyz
'x, y, z '
'-x, -z, -y '
'-x+1/4, -z-1/4, y+1/2 '
'-x+1/4, y+1/2, -z-1/4 '
'-x+1/2, z-1/4, y+1/4 '
'-x+1/2, y+1/4, z-1/4 '
'-x-1/4, -y+1/4, z+1/2 '
'-x-1/4, z+1/2, -y+1/4 '
'-y, -x, -z '
'-y, -z, -x '
'-y+1/4, -x-1/4, z+1/2 '
'-y+1/4, z+1/2, -x-1/4 '
'-y+1/2, z+1/4, x-1/4 '
'-y+1/2, x-1/4, z+1/4 '
'-y-1/4, -z+1/4, x+1/2 '
'-y-1/4, x+1/2, -z+1/4 '
'-z, -x, -y '
'-z, -y, -x '
'-z+1/4, -y-1/4, x+1/2 '
'-z+1/4, x+1/2, -y-1/4 '
'-z+1/2, y-1/4, x+1/4 '
'-z+1/2, x+1/4, y-1/4 '
'-z-1/4, -x+1/4, y+1/2 '
'-z-1/4, y+1/2, -x+1/4 '
'z, y, x '
'z, x, y '
'z+1/4, -y+1/2, x-1/4 '
'z+1/4, x-1/4, -y+1/2 '
'z+1/2, -x-1/4, -y+1/4 '
'z+1/2, -y+1/4, -x-1/4 '
'z-1/4, -x+1/2, y+1/4 '
'z-1/4, y+1/4, -x+1/2 '
'y, z, x '
'y, x, z '
'y+1/4, -x+1/2, z-1/4 '
'y+1/4, z-1/4, -x+1/2 '
'y+1/2, -x+1/4, -z-1/4 '
'y+1/2, -z-1/4, -x+1/4 '
'y-1/4, -z+1/2, x+1/4 '
'y-1/4, x+1/4, -z+1/2 '
'x, z, y '
'-x, -y, -z '
'x+1/4, -z+1/2, y-1/4 '
'x+1/4, y-1/4, -z+1/2 '
'x+1/2, -y-1/4, -z+1/4 '
'x+1/2, -z+1/4, -y-1/4 '
'x-1/4, -y+1/2, z+1/4 '
'x-1/4, z+1/4, -y+1/2 '
'x+1/2, y+1/2, z '
'-x+1/2, -z+1/2, -y '
'-x-1/4, -z+1/4, y+1/2 '
'-x-1/4, y, -z-1/4 '
'-x, z+1/4, y+1/4 '
'-x, y-1/4, z-1/4 '
'-x+1/4, -y-1/4, z+1/2 '
'-x+1/4, z, -y+1/4 '
'-y+1/2, -x+1/2, -z '
'-y+1/2, -z+1/2, -x '
'-y-1/4, -x+1/4, z+1/2 '
'-y-1/4, z, -x-1/4 '
'-y, z-1/4, x-1/4 '
'-y, x+1/4, z+1/4 '
'-y+1/4, -z-1/4, x+1/2 '
'-y+1/4, x, -z+1/4 '
'-z+1/2, -x+1/2, -y '
'-z+1/2, -y+1/2, -x '
'-z-1/4, -y+1/4, x+1/2 '
'-z-1/4, x, -y-1/4 '
'-z, y+1/4, x+1/4 '
'-z, x-1/4, y-1/4 '
'-z+1/4, -x-1/4, y+1/2 '
'-z+1/4, y, -x+1/4 '
'z+1/2, y+1/2, x '
'z+1/2, x+1/2, y '
'z-1/4, -y, x-1/4 '
'z-1/4, x+1/4, -y+1/2 '
'z, -x+1/4, -y+1/4 '
'z, -y-1/4, -x-1/4 '
'z+1/4, -x, y+1/4 '
'z+1/4, y-1/4, -x+1/2 '
'y+1/2, z+1/2, x '
'y+1/2, x+1/2, z '
'y-1/4, -x, z-1/4 '
'y-1/4, z+1/4, -x+1/2 '
'y, -x-1/4, -z-1/4 '
'y, -z+1/4, -x+1/4 '
'y+1/4, -z, x+1/4 '
'y+1/4, x-1/4, -z+1/2 '
'x+1/2, z+1/2, y '
'-x+1/2, -y+1/2, -z '
'x-1/4, -z, y-1/4 '
'x-1/4, y+1/4, -z+1/2 '
'x, -y+1/4, -z+1/4 '
'x, -z-1/4, -y-1/4 '
'x+1/4, -y, z+1/4 '
'x+1/4, z-1/4, -y+1/2 '
'x+1/2, y, z+1/2 '
'-x+1/2, -z, -y+1/2 '
'-x-1/4, -z-1/4, y '
'-x-1/4, y+1/2, -z+1/4 '
'-x, z-1/4, y-1/4 '
'-x, y+1/4, z+1/4 '
'-x+1/4, -y+1/4, z '
'-x+1/4, z+1/2, -y-1/4 '
'-y+1/2, -x, -z+1/2 '
'-y+1/2, -z, -x+1/2 '
'-y-1/4, -x-1/4, z '
'-y-1/4, z+1/2, -x+1/4 '
'-y, z+1/4, x+1/4 '
'-y, x-1/4, z-1/4 '
'-y+1/4, -z+1/4, x '
'-y+1/4, x+1/2, -z-1/4 '
'-z+1/2, -x, -y+1/2 '
'-z+1/2, -y, -x+1/2 '
'-z-1/4, -y-1/4, x '
'-z-1/4, x+1/2, -y+1/4 '
'-z, y-1/4, x-1/4 '
'-z, x+1/4, y+1/4 '
'-z+1/4, -x+1/4, y '
'-z+1/4, y+1/2, -x-1/4 '
'z+1/2, y, x+1/2 '
'z+1/2, x, y+1/2 '
'z-1/4, -y+1/2, x+1/4 '
'z-1/4, x-1/4, -y '
'z, -x-1/4, -y-1/4 '
'z, -y+1/4, -x+1/4 '
'z+1/4, -x+1/2, y-1/4 '
'z+1/4, y+1/4, -x '
'y+1/2, z, x+1/2 '
'y+1/2, x, z+1/2 '
'y-1/4, -x+1/2, z+1/4 '
'y-1/4, z-1/4, -x '
'y, -x+1/4, -z+1/4 '
'y, -z-1/4, -x-1/4 '
'y+1/4, -z+1/2, x-1/4 '
'y+1/4, x+1/4, -z '
'x+1/2, z, y+1/2 '
'-x+1/2, -y, -z+1/2 '
'x-1/4, -z+1/2, y+1/4 '
'x-1/4, y-1/4, -z '
'x, -y-1/4, -z-1/4 '
'x, -z+1/4, -y+1/4 '
'x+1/4, -y+1/2, z-1/4 '
'x+1/4, z+1/4, -y '
'x, y+1/2, z+1/2 '
'-x, -z+1/2, -y+1/2 '
'-x+1/4, -z+1/4, y '
'-x+1/4, y, -z+1/4 '
'-x+1/2, z+1/4, y-1/4 '
'-x+1/2, y-1/4, z+1/4 '
'-x-1/4, -y-1/4, z '
'-x-1/4, z, -y-1/4 '
'-y, -x+1/2, -z+1/2 '
'-y, -z+1/2, -x+1/2 '
'-y+1/4, -x+1/4, z '
'-y+1/4, z, -x+1/4 '
'-y+1/2, z-1/4, x+1/4 '
'-y+1/2, x+1/4, z-1/4 '
'-y-1/4, -z-1/4, x '
'-y-1/4, x, -z-1/4 '
'-z, -x+1/2, -y+1/2 '
'-z, -y+1/2, -x+1/2 '
'-z+1/4, -y+1/4, x '
'-z+1/4, x, -y+1/4 '
'-z+1/2, y+1/4, x-1/4 '
'-z+1/2, x-1/4, y+1/4 '
'-z-1/4, -x-1/4, y '
'-z-1/4, y, -x-1/4 '
'z, y+1/2, x+1/2 '
'z, x+1/2, y+1/2 '
'z+1/4, -y, x+1/4 '
'z+1/4, x+1/4, -y '
'z+1/2, -x+1/4, -y-1/4 '
'z+1/2, -y-1/4, -x+1/4 '
'z-1/4, -x, y-1/4 '
'z-1/4, y-1/4, -x '
'y, z+1/2, x+1/2 '
'y, x+1/2, z+1/2 '
'y+1/4, -x, z+1/4 '
'y+1/4, z+1/4, -x '
'y+1/2, -x-1/4, -z+1/4 '
'y+1/2, -z+1/4, -x-1/4 '
'y-1/4, -z, x-1/4 '
'y-1/4, x-1/4, -z '
'x, z+1/2, y+1/2 '
'-x, -y+1/2, -z+1/2 '
'x+1/4, -z, y+1/4 '
'x+1/4, y+1/4, -z '
'x+1/2, -y+1/4, -z-1/4 '
'x+1/2, -z-1/4, -y+1/4 '
'x-1/4, -y, z-1/4 '
'x-1/4, z-1/4, -y '

loop_
_atom_site_label
_atom_site_type_symbol
_atom_site_symmetry_multiplicity
_atom_site_fract_x
_atom_site_fract_y
_atom_site_fract_z
_atom_site_occupancy
_atom_site_B_iso_or_equiv
Y1 Y+3 16 0.5 0.5 0.5 1 0.63(3)
Mn1 Mn+4 16 0 0 0 1 0.34(4)
O1 O-2 48 0.32788(8) 0.125 0.125 1 0.552(19)
O2 O-2 8 0.375 0.375 0.375 0.998(10) 0.33(5)
